data_4504318
loop_
_publ_author_name
'Kumar, D. Krishna'
'Das, Amitava'
'Dastidar, Parthasarathi'

_publ_section_title
;
 Isomerism in Coordination Complexes and Polymers Derived from
 Bispyridylurea Ligands:&#x00A0; Effect of Solvents, Conformational
 Flexibility, and Positional Isomerism of the Ligands
;
_journal_issue 10
_journal_name_full 'Crystal Growth &amp; Design'
_journal_page_first 2096
_journal_paper_doi 10.1021/cg070301l
_journal_volume 7
_journal_year 2007
_chemical_formula_sum 'C11 H16 Cd N6 O10'
_chemical_formula_weight 504.70
_chemical_name_systematic
; 
 ? 
;
_space_group_IT_number 60
_symmetry_cell_setting orthorhombic
_symmetry_space_group_name_Hall '-P 2n 2ab'
_symmetry_space_group_name_H-M 'P b c n'
_atom_sites_solution_hydrogens geom
_atom_sites_solution_primary direct
_atom_sites_solution_secondary difmap
_audit_creation_method SHELXL-97
_cell_angle_alpha 90.00
_cell_angle_beta 90.00
_cell_angle_gamma 90.00
_cell_formula_units_Z 8
_cell_length_a 16.212(4)
_cell_length_b 18.776(5)
_cell_length_c 13.907(4)
_cell_measurement_temperature 100(2)
_cell_volume 4233(2)
_computing_cell_refinement 'BRUKER AXS SMART 3'
_computing_data_collection 'BRUKER AXS SMART 3'
_computing_data_reduction 'BRUKER AXS SAINT'
_computing_molecular_graphics 'BRUKER SHELXLTL'
_computing_publication_material 'MERCURY 1.4.1'
_computing_structure_refinement 'SHELXL-97 (Sheldrick, 1997)'
_computing_structure_solution 'SHELXS-97 (Sheldrick, 1990)'
_diffrn_ambient_temperature 100(2)
_diffrn_detector_area_resol_mean 3
_diffrn_measured_fraction_theta_full 0.956
_diffrn_measured_fraction_theta_max 0.956
_diffrn_measurement_device_type 'BRUKER CCD AREA DETECTOR'
_diffrn_measurement_method 'PHI-OMEGA SCAN'
_diffrn_radiation_monochromator graphite
_diffrn_radiation_source 'fine-focus sealed tube'
_diffrn_radiation_type MoK\a
_diffrn_radiation_wavelength 0.71073
_diffrn_reflns_av_R_equivalents 0.1212
_diffrn_reflns_av_sigmaI/netI 0.1377
_diffrn_reflns_limit_h_max 21
_diffrn_reflns_limit_h_min -21
_diffrn_reflns_limit_k_max 12
_diffrn_reflns_limit_k_min -24
_diffrn_reflns_limit_l_max 18
_diffrn_reflns_limit_l_min -17
_diffrn_reflns_number 23747
_diffrn_reflns_theta_full 28.34
_diffrn_reflns_theta_max 28.34
_diffrn_reflns_theta_min 1.66
_exptl_absorpt_coefficient_mu 1.088
_exptl_absorpt_correction_T_max 0.9476
_exptl_absorpt_correction_T_min 0.7221
_exptl_absorpt_correction_type multi-scan
_exptl_absorpt_process_details SADABS
_exptl_crystal_colour COLORLESS
_exptl_crystal_density_diffrn 1.584
_exptl_crystal_density_method 'not measured'
_exptl_crystal_description PLATE
_exptl_crystal_F_000 2016
_exptl_crystal_size_max 0.32
_exptl_crystal_size_mid 0.10
_exptl_crystal_size_min 0.05
_refine_diff_density_max 0.924
_refine_diff_density_min -0.613
_refine_diff_density_rms 0.151
_refine_ls_extinction_method none
_refine_ls_goodness_of_fit_ref 0.984
_refine_ls_hydrogen_treatment mixed
_refine_ls_matrix_type full
_refine_ls_number_parameters 268
_refine_ls_number_reflns 5057
_refine_ls_number_restraints 3
_refine_ls_restrained_S_all 0.983
_refine_ls_R_factor_all 0.1546
_refine_ls_R_factor_gt 0.0748
_refine_ls_shift/su_max 0.004
_refine_ls_shift/su_mean 0.000
_refine_ls_structure_factor_coef Fsqd
_refine_ls_weighting_details 'calc w=1/[\s^2^(Fo^2^)+(0.0596P)^2^+0.0000P] where P=(Fo^2^+2Fc^2^)/3'
_refine_ls_weighting_scheme calc
_refine_ls_wR_factor_gt 0.1525
_refine_ls_wR_factor_ref 0.1784
_reflns_number_gt 2534
_reflns_number_total 5057
_reflns_threshold_expression >2sigma(I)
_cod_data_source_file cg070301l-file005.cif
_cod_data_source_block kkb464d
_cod_depositor_comments
;
The following automatic conversions were performed:

'_symmetry_cell_setting' value 'ORTHORHOMBIC' changed to
'orthorhombic' according to
/home/saulius/struct/CIF-dictionaries/cif_core.dic dictionary named
'cif_core.dic' version 2.4.1 from
2010-06-29.

'_exptl_absorpt_correction_type' value 'MULTI-SCAN'
changed to 'multi-scan' according to
/home/saulius/struct/CIF-dictionaries/cif_core.dic dictionary named
'cif_core.dic' version 2.4.1 from 2010-06-29.

Automatic conversion script
Id: cif_fix_values 1715 2011-07-08 13:25:40Z adriana 
;
_cod_original_sg_symbol_H-M Pbcn
_cod_database_code 4504318

loop_
_symmetry_equiv_pos_as_xyz
'x, y, z'
'-x+1/2, -y+1/2, z+1/2'
'x+1/2, -y+1/2, -z'
'-x, y, -z+1/2'
'-x, -y, -z'
'x-1/2, y-1/2, -z-1/2'
'-x-1/2, y-1/2, z'
'x, -y, z-1/2'

loop_
_atom_site_label
_atom_site_type_symbol
_atom_site_fract_x
_atom_site_fract_y
_atom_site_fract_z
_atom_site_U_iso_or_equiv
_atom_site_adp_type
_atom_site_occupancy
_atom_site_symmetry_multiplicity
_atom_site_calc_flag
_atom_site_refinement_flags
Cd1 Cd 0.25410(3) 0.78922(3) 0.88177(3) 0.03173(19) Uani 1 1 d .
N1 N 0.1196(4) 0.7571(3) 0.8794(4) 0.0317(14) Uani 1 1 d .
C2 C 0.0950(4) 0.6889(4) 0.8768(5) 0.0268(15) Uani 1 1 d .
H2 H 0.1358 0.6526 0.8776 0.032 Uiso 1 1 calc R
C3 C 0.0124(4) 0.6689(4) 0.8729(4) 0.0225(15) Uani 1 1 d .
C4 C -0.0458(4) 0.7249(4) 0.8708(5) 0.0311(17) Uani 1 1 d .
H4 H -0.1030 0.7142 0.8677 0.037 Uiso 1 1 calc R
C5 C -0.0209(5) 0.7933(4) 0.8733(6) 0.042(2) Uani 1 1 d .
H5 H -0.0604 0.8307 0.8725 0.051 Uiso 1 1 calc R
C6 C 0.0624(5) 0.8089(4) 0.8771(5) 0.0392(19) Uani 1 1 d .
H6 H 0.0797 0.8572 0.8780 0.047 Uiso 1 1 calc R
N7 N -0.0169(3) 0.5994(3) 0.8710(4) 0.0252(13) Uani 1 1 d .
H7 H -0.0699 0.5937 0.8601 0.030 Uiso 1 1 calc R
C8 C 0.0287(4) 0.5389(4) 0.8844(5) 0.0247(14) Uani 1 1 d .
O9 O 0.1029(3) 0.5383(3) 0.9010(4) 0.0377(13) Uani 1 1 d .
N10 N -0.0194(3) 0.4786(3) 0.8760(4) 0.0285(14) Uani 1 1 d .
H10 H -0.0726 0.4858 0.8680 0.034 Uiso 1 1 calc R
C11 C 0.0060(4) 0.4076(4) 0.8787(5) 0.0211(14) Uani 1 1 d .
C12 C 0.0884(4) 0.3867(4) 0.8855(5) 0.0269(15) Uani 1 1 d .
H12 H 0.1303 0.4219 0.8898 0.032 Uiso 1 1 calc R
N13 N 0.1091(3) 0.3177(3) 0.8861(4) 0.0292(14) Uani 1 1 d .
C14 C 0.0521(5) 0.2671(4) 0.8767(5) 0.0343(18) Uani 1 1 d .
H14 H 0.0682 0.2185 0.8741 0.041 Uiso 1 1 calc R
C15 C -0.0307(4) 0.2852(4) 0.8707(6) 0.0359(19) Uani 1 1 d .
H15 H -0.0715 0.2490 0.8662 0.043 Uiso 1 1 calc R
C16 C -0.0535(4) 0.3560(4) 0.8714(5) 0.0266(16) Uani 1 1 d .
H16 H -0.1100 0.3689 0.8668 0.032 Uiso 1 1 calc R
O17 O 0.2598(3) 0.7326(3) 1.0515(4) 0.0382(13) Uani 1 1 d .
N18 N 0.2801(4) 0.6728(4) 1.0201(5) 0.0361(16) Uani 1 1 d .
O19 O 0.2896(3) 0.6665(3) 0.9309(4) 0.0383(13) Uani 1 1 d .
O20 O 0.2917(3) 0.6210(3) 1.0745(4) 0.0464(15) Uani 1 1 d .
O21 O 0.2228(4) 0.8800(4) 0.9875(5) 0.0487(16) Uani 1 1 d D
H21 H 0.2191 0.9186 0.9573 0.073 Uiso 1 1 calc R
O22 O 0.2199(4) 0.8792(3) 0.7726(4) 0.0465(15) Uani 1 1 d D
H22 H 0.1813 0.9039 0.7952 0.070 Uiso 1 1 calc R
O23 O 0.2842(3) 0.7253(3) 0.7410(4) 0.0364(13) Uani 1 1 d D
H23 H 0.2609 0.6854 0.7431 0.055 Uiso 1 1 calc R
O24 O 0.7184(4) 0.5599(4) 0.7400(5) 0.076(2) Uani 1 1 d .
N25 N 0.7813(4) 0.5501(4) 0.7903(5) 0.0378(17) Uani 1 1 d .
O26 O 0.8099(3) 0.6019(3) 0.8354(5) 0.0551(18) Uani 1 1 d .
O27 O 0.8162(3) 0.4928(3) 0.7920(5) 0.0514(17) Uani 1 1 d .
H23B H 0.283(6) 0.735(5) 0.683(3) 0.07(3) Uiso 1 1 d D
H22B H 0.227(9) 0.881(9) 0.715(3) 0.16(7) Uiso 1 1 d D
H21B H 0.255(7) 0.863(7) 1.029(8) 0.13(6) Uiso 1 1 d D

loop_
_atom_site_aniso_label
_atom_site_aniso_U_11
_atom_site_aniso_U_22
_atom_site_aniso_U_33
_atom_site_aniso_U_23
_atom_site_aniso_U_13
_atom_site_aniso_U_12
Cd1 0.0344(3) 0.0277(3) 0.0331(3) -0.0025(3) 0.0006(3) -0.0109(2)
N1 0.039(3) 0.024(3) 0.032(3) -0.007(3) -0.004(3) -0.005(3)
C2 0.030(3) 0.029(4) 0.022(4) 0.002(3) -0.002(3) 0.004(3)
C3 0.034(4) 0.024(4) 0.010(3) -0.002(3) 0.002(3) 0.005(3)
C4 0.035(4) 0.038(5) 0.020(4) -0.005(4) 0.005(3) -0.001(3)
C5 0.041(4) 0.029(5) 0.057(6) -0.010(5) -0.001(4) 0.012(4)
C6 0.043(4) 0.034(5) 0.040(5) -0.018(4) -0.007(4) -0.007(4)
N7 0.021(3) 0.029(3) 0.026(3) -0.007(3) 0.006(2) -0.001(2)
C8 0.037(4) 0.022(3) 0.016(3) -0.002(4) 0.016(3) -0.002(3)
O9 0.028(3) 0.025(3) 0.060(4) -0.003(3) 0.001(2) -0.003(2)
N10 0.026(3) 0.024(3) 0.036(4) -0.005(3) 0.006(3) 0.002(2)
C11 0.021(3) 0.021(3) 0.021(3) 0.000(3) 0.002(3) 0.001(3)
C12 0.034(4) 0.026(4) 0.021(3) -0.005(4) 0.004(3) -0.003(3)
N13 0.032(3) 0.028(3) 0.027(3) -0.006(3) -0.011(3) 0.003(3)
C14 0.047(4) 0.025(4) 0.031(4) -0.011(4) -0.005(4) -0.004(3)
C15 0.034(4) 0.031(4) 0.042(5) 0.007(4) -0.002(4) -0.014(3)
C16 0.029(3) 0.030(4) 0.021(4) -0.005(4) -0.003(3) 0.004(3)
O17 0.045(3) 0.035(3) 0.035(3) 0.001(3) 0.012(3) 0.001(3)
N18 0.030(3) 0.042(5) 0.037(4) 0.002(4) 0.010(3) -0.014(3)
O19 0.049(3) 0.041(4) 0.025(3) 0.006(3) -0.001(2) -0.013(3)
O20 0.063(4) 0.042(4) 0.034(3) 0.006(3) 0.003(3) -0.004(3)
O21 0.056(4) 0.043(4) 0.047(4) -0.001(3) 0.003(3) -0.004(3)
O22 0.064(4) 0.035(4) 0.041(3) 0.012(3) 0.006(3) -0.003(3)
O23 0.047(3) 0.030(3) 0.032(3) 0.000(3) 0.003(2) -0.013(3)
O24 0.055(4) 0.100(6) 0.074(5) 0.023(5) -0.025(4) 0.007(4)
N25 0.028(3) 0.042(5) 0.044(4) 0.013(4) 0.005(3) 0.003(3)
O26 0.041(3) 0.017(3) 0.108(5) -0.014(3) 0.018(3) -0.010(2)
O27 0.036(3) 0.022(3) 0.097(5) 0.002(3) -0.022(3) 0.001(3)

loop_
_atom_type_symbol
_atom_type_description
_atom_type_scat_dispersion_real
_atom_type_scat_dispersion_imag
_atom_type_scat_source
Cd Cd -0.8075 1.2024 'International Tables Vol C Tables 4.2.6.8 and 6.1.1.4'
C C 0.0033 0.0016 'International Tables Vol C Tables 4.2.6.8 and 6.1.1.4'
N N 0.0061 0.0033 'International Tables Vol C Tables 4.2.6.8 and 6.1.1.4'
O O 0.0106 0.0060 'International Tables Vol C Tables 4.2.6.8 and 6.1.1.4'
H H 0.0000 0.0000 'International Tables Vol C Tables 4.2.6.8 and 6.1.1.4'

loop_
_geom_angle_atom_site_label_1
_geom_angle_atom_site_label_2
_geom_angle_atom_site_label_3
_geom_angle
_geom_angle_site_symmetry_1
_geom_angle_site_symmetry_3
N1 Cd1 N13 178.0(2) . 7_665
N1 Cd1 O21 89.7(2) . .
N13 Cd1 O21 91.3(2) 7_665 .
N1 Cd1 O22 87.4(2) . .
N13 Cd1 O22 94.5(2) 7_665 .
O21 Cd1 O22 80.1(2) . .
N1 Cd1 O23 93.0(2) . .
N13 Cd1 O23 86.6(2) 7_665 .
O21 Cd1 O23 162.7(2) . .
O22 Cd1 O23 83.0(2) . .
N1 Cd1 O19 88.9(2) . .
N13 Cd1 O19 89.1(2) 7_665 .
O21 Cd1 O19 124.3(2) . .
O22 Cd1 O19 155.3(2) . .
O23 Cd1 O19 72.87(19) . .
N1 Cd1 O17 86.46(19) . .
N13 Cd1 O17 92.13(19) 7_665 .
O21 Cd1 O17 74.4(2) . .
O22 Cd1 O17 153.7(2) . .
O23 Cd1 O17 122.9(2) . .
O19 Cd1 O17 49.99(17) . .
C6 N1 C2 119.0(6) . .
C6 N1 Cd1 118.2(5) . .
C2 N1 Cd1 122.7(5) . .
N1 C2 C3 123.0(6) . .
N1 C2 H2 118.5 . .
C3 C2 H2 118.5 . .
N7 C3 C2 125.7(6) . .
N7 C3 C4 118.1(6) . .
C2 C3 C4 116.2(6) . .
C5 C4 C3 120.6(7) . .
C5 C4 H4 119.7 . .
C3 C4 H4 119.7 . .
C4 C5 C6 119.7(7) . .
C4 C5 H5 120.2 . .
C6 C5 H5 120.2 . .
N1 C6 C5 121.5(7) . .
N1 C6 H6 119.3 . .
C5 C6 H6 119.3 . .
C8 N7 C3 126.4(6) . .
C8 N7 H7 116.8 . .
C3 N7 H7 116.8 . .
O9 C8 N7 124.3(6) . .
O9 C8 N10 124.4(7) . .
N7 C8 N10 111.3(6) . .
C8 N10 C11 127.9(6) . .
C8 N10 H10 116.0 . .
C11 N10 H10 116.0 . .
C16 C11 C12 118.7(6) . .
C16 C11 N10 117.8(6) . .
C12 C11 N10 123.5(6) . .
N13 C12 C11 120.8(6) . .
N13 C12 H12 119.6 . .
C11 C12 H12 119.6 . .
C14 N13 C12 121.0(6) . .
C14 N13 Cd1 120.3(5) . 7_655
C12 N13 Cd1 118.1(5) . 7_655
N13 C14 C15 120.2(7) . .
N13 C14 H14 119.9 . .
C15 C14 H14 119.9 . .
C16 C15 C14 119.6(7) . .
C16 C15 H15 120.2 . .
C14 C15 H15 120.2 . .
C11 C16 C15 119.6(6) . .
C11 C16 H16 120.2 . .
C15 C16 H16 120.2 . .
N18 O17 Cd1 93.4(4) . .
O20 N18 O17 121.9(6) . .
O20 N18 O19 120.6(7) . .
O17 N18 O19 117.5(7) . .
N18 O19 Cd1 99.0(5) . .
Cd1 O21 H21 109.5 . .
Cd1 O21 H21B 92(10) . .
H21 O21 H21B 135.4 . .
Cd1 O22 H22 109.5 . .
Cd1 O22 H22B 130(10) . .
H22 O22 H22B 116.7 . .
Cd1 O23 H23 109.5 . .
Cd1 O23 H23B 134(7) . .
H23 O23 H23B 102.8 . .
O27 N25 O26 120.6(7) . .
O27 N25 O24 121.4(8) . .
O26 N25 O24 118.0(7) . .

loop_
_geom_bond_atom_site_label_1
_geom_bond_atom_site_label_2
_geom_bond_distance
_geom_bond_site_symmetry_2
Cd1 N1 2.263(6) .
Cd1 N13 2.282(5) 7_665
Cd1 O21 2.308(6) .
Cd1 O22 2.337(6) .
Cd1 O23 2.348(5) .
Cd1 O19 2.471(6) .
Cd1 O17 2.590(5) .
N1 C6 1.342(10) .
N1 C2 1.342(9) .
C2 C3 1.392(9) .
C2 H2 0.9500 .
C3 N7 1.388(8) .
C3 C4 1.414(10) .
C4 C5 1.347(11) .
C4 H4 0.9500 .
C5 C6 1.383(11) .
C5 H5 0.9500 .
C6 H6 0.9500 .
N7 C8 1.369(9) .
N7 H7 0.8800 .
C8 O9 1.224(8) .
C8 N10 1.379(8) .
N10 C11 1.396(8) .
N10 H10 0.8800 .
C11 C16 1.371(9) .
C11 C12 1.395(9) .
C12 N13 1.339(9) .
C12 H12 0.9500 .
N13 C14 1.332(9) .
N13 Cd1 2.282(5) 7_655
C14 C15 1.387(10) .
C14 H14 0.9500 .
C15 C16 1.379(10) .
C15 H15 0.9500 .
C16 H16 0.9500 .
O17 N18 1.249(8) .
N18 O20 1.246(8) .
N18 O19 1.255(8) .
O21 H21 0.8400 .
O21 H21B 0.83(8) .
O22 H22 0.8400 .
O22 H22B 0.82(4) .
O23 H23 0.8400 .
O23 H23B 0.83(4) .
O24 N25 1.251(8) .
N25 O27 1.216(8) .
N25 O26 1.248(9) .

loop_
_geom_hbond_atom_site_label_D
_geom_hbond_atom_site_label_H
_geom_hbond_atom_site_label_A
_geom_hbond_distance_DH
_geom_hbond_distance_HA
_geom_hbond_distance_DA
_geom_hbond_angle_DHA
_geom_hbond_site_symmetry_A
N7 H7 O26 0.88 1.98 2.852(8) 168.6 1_455
N10 H10 O27 0.88 2.09 2.923(8) 156.5 1_455
O22 H22B O20 0.82(4) 1.97(6) 2.761(8) 162(14) 2_564
O23 H23B O17 0.83(4) 2.05(5) 2.842(8) 160(9) 2_564
O23 H23 O24 0.84 2.39 3.116(10) 145.0 4_656
O23 H23 O26 0.84 2.23 2.970(8) 147.4 4_656
O21 H21B O26 0.83(8) 2.19(12) 2.858(9) 137(13) 3_467
